data_7242703
loop_
_publ_author_name
'Miao, Le-Ping'
'Qi, Qi'
'Han, Xiang-Bin'
'Zhang, Wen'

_publ_section_title
;
 DCM self-trapping by the host deformation in flexible host--guest
 molecules
;
_journal_issue 23
_journal_name_full CrystEngComm
_journal_page_first 4136
_journal_page_last 4142
_journal_paper_doi 10.1039/D1CE00301A
_journal_volume 23
_journal_year 2021
_chemical_absolute_configuration ad
_chemical_formula_sum 'C37 H34 Ir N3 O3'
_chemical_formula_weight 760.87
_chemical_name_systematic \D-D-pca
_chemical_properties_physical Light-sensitive,Photo-sensitive
_space_group_crystal_system tetragonal
_space_group_IT_number 78
_space_group_name_Hall 'P 4cw'
_space_group_name_H-M_alt 'P 43'
_atom_sites_solution_hydrogens mixed
_audit_block_doi 10.5517/ccdc.csd.cc26wt42
_audit_creation_method SHELXL-2014/7
_audit_update_record
;
2020-12-26 deposited with the CCDC.	2021-04-23 downloaded from the CCDC.
;
_cell_angle_alpha 90
_cell_angle_beta 90
_cell_angle_gamma 90
_cell_formula_units_Z 4
_cell_length_a 17.1672(3)
_cell_length_b 17.1672(3)
_cell_length_c 11.4013(4)
_cell_measurement_reflns_used 7359
_cell_measurement_temperature 293(2)
_cell_measurement_theta_max 31.5610
_cell_measurement_theta_min 3.7420
_cell_volume 3360.11(14)
_computing_structure_refinement 'SHELXL-2014/7 (Sheldrick, 2014)'
_diffrn_ambient_temperature 293(2)
_diffrn_measured_fraction_theta_full 0.996
_diffrn_measured_fraction_theta_max 0.911
_diffrn_measurement_device_type 'SuperNova, Dual, Cu at zero, AtlasS2'
_diffrn_radiation_type MoK\a
_diffrn_radiation_wavelength 0.71073
_diffrn_reflns_av_R_equivalents 0.0287
_diffrn_reflns_av_unetI/netI 0.0640
_diffrn_reflns_Laue_measured_fraction_full 0.996
_diffrn_reflns_Laue_measured_fraction_max 0.911
_diffrn_reflns_limit_h_max 16
_diffrn_reflns_limit_h_min -26
_diffrn_reflns_limit_k_max 25
_diffrn_reflns_limit_k_min -15
_diffrn_reflns_limit_l_max 16
_diffrn_reflns_limit_l_min -17
_diffrn_reflns_number 18188
_diffrn_reflns_point_group_measured_fraction_full 0.997
_diffrn_reflns_point_group_measured_fraction_max 0.911
_diffrn_reflns_theta_full 25.242
_diffrn_reflns_theta_max 32.866
_diffrn_reflns_theta_min 3.199
_exptl_absorpt_coefficient_mu 4.012
_exptl_crystal_colour red
_exptl_crystal_density_diffrn 1.504
_exptl_crystal_description block
_exptl_crystal_F_000 1512
_exptl_crystal_size_max 0.1
_exptl_crystal_size_mid 0.1
_exptl_crystal_size_min 0.1
_refine_diff_density_max 1.051
_refine_diff_density_min -0.888
_refine_diff_density_rms 0.119
_refine_ls_abs_structure_details
;
 Refined as an inversion twin.
;
_refine_ls_abs_structure_Flack -0.003(11)
_refine_ls_extinction_method none
_refine_ls_goodness_of_fit_ref 1.004
_refine_ls_hydrogen_treatment constr
_refine_ls_matrix_type full
_refine_ls_number_parameters 399
_refine_ls_number_reflns 10897
_refine_ls_number_restraints 1
_refine_ls_restrained_S_all 1.004
_refine_ls_R_factor_all 0.0482
_refine_ls_R_factor_gt 0.0395
_refine_ls_shift/su_max 0.060
_refine_ls_shift/su_mean 0.001
_refine_ls_structure_factor_coef Fsqd
_refine_ls_weighting_details 'w=1/[\s^2^(Fo^2^)+(0.0417P)^2^] where P=(Fo^2^+2Fc^2^)/3'
_refine_ls_weighting_scheme calc
_refine_ls_wR_factor_gt 0.0855
_refine_ls_wR_factor_ref 0.0889
_reflns_Friedel_coverage 0.918
_reflns_Friedel_fraction_full 0.998
_reflns_Friedel_fraction_max 0.911
_reflns_number_gt 9463
_reflns_number_total 10897
_reflns_threshold_expression 'I > 2\s(I)'
_cod_data_source_file d1ce00301a2.cif
_cod_data_source_block 18061202_sq_s
_cod_depositor_comments 'Adding full bibliography for 7242699--7242712.cif.'
_cod_original_cell_volume 3360.11(17)
_cod_database_code 7242703
_shelx_shelxl_version_number 2014/7
_shelx_space_group_comment
;
The symmetry employed for this shelxl refinement is uniquely defined
by the following loop, which should always be used as a source of
symmetry information in preference to the above space-group names.
They are only intended as comments.
;

loop_
_space_group_symop_operation_xyz
'x, y, z'
'-y, x, z+3/4'
'-x, -y, z+1/2'
'y, -x, z+1/4'

loop_
_atom_site_label
_atom_site_type_symbol
_atom_site_fract_x
_atom_site_fract_y
_atom_site_fract_z
_atom_site_U_iso_or_equiv
_atom_site_adp_type
_atom_site_occupancy
_atom_site_site_symmetry_order
_atom_site_calc_flag
_atom_site_refinement_flags_posn
_atom_site_refinement_flags_adp
_atom_site_refinement_flags_occupancy
_atom_site_disorder_assembly
_atom_site_disorder_group
Ir1 Ir -0.85835(2) -0.65530(2) 0.38374(4) 0.01959(6) Uani 1 1 d . . . . .
O1 O -0.9855(3) -0.6725(3) 0.4036(4) 0.0224(10) Uani 1 1 d . . . . .
O2 O -1.0766(3) -0.7398(3) 0.5045(5) 0.0336(12) Uani 1 1 d . . . . .
N1 N -0.8354(3) -0.7175(3) 0.2291(5) 0.0236(12) Uani 1 1 d . . . . .
N2 N -0.8727(3) -0.5825(3) 0.5281(5) 0.0195(11) Uani 1 1 d . . . . .
N3 N -0.8730(3) -0.7697(3) 0.4790(5) 0.0202(11) Uani 1 1 d . . . . .
H3 H -0.8262 -0.7788 0.5295 0.024 Uiso 1 1 d R U . . .
C1 C -0.7433(4) -0.6462(4) 0.3788(8) 0.0251(13) Uani 1 1 d . . . . .
C2 C -0.6949(5) -0.5987(5) 0.4459(8) 0.0376(19) Uani 1 1 d . . . . .
H2 H -0.7171 -0.5634 0.4980 0.045 Uiso 1 1 calc R U . . .
C3 C -0.6152(5) -0.6027(6) 0.4370(8) 0.050(3) Uani 1 1 d . . . . .
H3A H -0.5848 -0.5692 0.4820 0.060 Uiso 1 1 calc R U . . .
C4 C -0.5794(5) -0.6547(6) 0.3634(11) 0.058(3) Uani 1 1 d . . . . .
H4 H -0.5254 -0.6595 0.3630 0.070 Uiso 1 1 calc R U . . .
C5 C -0.6250(5) -0.7004(5) 0.2890(9) 0.044(2) Uani 1 1 d . . . . .
H5 H -0.6013 -0.7343 0.2362 0.053 Uiso 1 1 calc R U . . .
C6 C -0.7067(4) -0.6953(4) 0.2938(7) 0.0303(16) Uani 1 1 d . . . . .
C7 C -0.7590(4) -0.7330(4) 0.2119(7) 0.0272(15) Uani 1 1 d . . . . .
C8 C -0.7346(5) -0.7807(4) 0.1160(7) 0.0328(17) Uani 1 1 d . . . . .
H8 H -0.6819 -0.7915 0.1062 0.039 Uiso 1 1 calc R U . . .
C9 C -0.7859(5) -0.8097(4) 0.0405(7) 0.0339(18) Uani 1 1 d . . . . .
H9 H -0.7696 -0.8433 -0.0186 0.041 Uiso 1 1 calc R U . . .
C10 C -0.8640(5) -0.7897(4) 0.0501(6) 0.0286(15) Uani 1 1 d . . . . .
C11 C -0.9198(6) -0.8136(5) -0.0327(7) 0.0387(19) Uani 1 1 d . . . . .
H11 H -0.9042 -0.8457 -0.0940 0.046 Uiso 1 1 calc R U . . .
C12 C -0.9974(5) -0.7911(5) -0.0261(6) 0.0365(18) Uani 1 1 d . . . . .
H12 H -1.0333 -0.8081 -0.0815 0.044 Uiso 1 1 calc R U . . .
C13 C -1.0204(5) -0.7414(4) 0.0675(7) 0.0324(17) Uani 1 1 d . . . . .
H13 H -1.0716 -0.7238 0.0718 0.039 Uiso 1 1 calc R U . . .
C14 C -0.9674(4) -0.7191(4) 0.1518(6) 0.0257(15) Uani 1 1 d . . . . .
H14 H -0.9840 -0.6885 0.2142 0.031 Uiso 1 1 calc R U . . .
C15 C -0.8881(4) -0.7417(3) 0.1459(6) 0.0231(13) Uani 1 1 d . . . . .
C16 C -0.8709(4) -0.5532(4) 0.3034(6) 0.0279(15) Uani 1 1 d . . . . .
C17 C -0.8558(5) -0.5324(4) 0.1861(7) 0.0339(18) Uani 1 1 d . . . . .
H17 H -0.8334 -0.5685 0.1355 0.041 Uiso 1 1 calc R U . . .
C18 C -0.8740(5) -0.4587(4) 0.1454(8) 0.044(2) Uani 1 1 d . . . . .
H18 H -0.8614 -0.4454 0.0686 0.053 Uiso 1 1 calc R U . . .
C19 C -0.9112(5) -0.4029(4) 0.2175(7) 0.039(2) Uani 1 1 d . . . . .
H19 H -0.9258 -0.3548 0.1873 0.046 Uiso 1 1 calc R U . . .
C20 C -0.9254(4) -0.4208(4) 0.3315(7) 0.0305(16) Uani 1 1 d . . . . .
H20 H -0.9483 -0.3844 0.3809 0.037 Uiso 1 1 calc R U . . .
C21 C -0.9048(4) -0.4956(3) 0.3745(7) 0.0236(13) Uani 1 1 d . . . . .
C22 C -0.9068(4) -0.5141(4) 0.5011(6) 0.0238(14) Uani 1 1 d . . . . .
C23 C -0.9377(5) -0.4655(4) 0.5886(7) 0.0276(16) Uani 1 1 d . . . . .
H23 H -0.9650 -0.4210 0.5670 0.033 Uiso 1 1 calc R U . . .
C24 C -0.9284(5) -0.4824(5) 0.7035(7) 0.0323(18) Uani 1 1 d . . . . .
H24 H -0.9515 -0.4515 0.7608 0.039 Uiso 1 1 calc R U . . .
C25 C -0.8833(4) -0.5475(4) 0.7350(6) 0.0272(15) Uani 1 1 d . . . . .
C26 C -0.8657(5) -0.5668(5) 0.8540(6) 0.040(2) Uani 1 1 d . . . . .
H26 H -0.8865 -0.5371 0.9146 0.048 Uiso 1 1 calc R U . . .
C27 C -0.8188(5) -0.6284(5) 0.8791(9) 0.046(2) Uani 1 1 d . . . . .
H27 H -0.8071 -0.6400 0.9568 0.055 Uiso 1 1 calc R U . . .
C28 C -0.7883(5) -0.6739(5) 0.7903(7) 0.0370(18) Uani 1 1 d . . . . .
H28 H -0.7561 -0.7156 0.8094 0.044 Uiso 1 1 calc R U . . .
C29 C -0.8041(4) -0.6590(4) 0.6756(6) 0.0281(15) Uani 1 1 d . . . . .
H29 H -0.7827 -0.6900 0.6169 0.034 Uiso 1 1 calc R U . . .
C30 C -0.8537(4) -0.5956(4) 0.6462(7) 0.0241(13) Uani 1 1 d . . . . .
C31 C -1.0064(4) -0.7223(4) 0.4822(6) 0.0239(14) Uani 1 1 d . . . . .
C32 C -0.9416(4) -0.7583(4) 0.5551(6) 0.0223(13) Uani 1 1 d . . . . .
H32 H -0.9268 -0.7193 0.6138 0.027 Uiso 1 1 calc R U . . .
C33 C -0.9648(4) -0.8324(4) 0.6233(7) 0.0276(14) Uani 1 1 d . . . . .
H33A H -0.9244 -0.8449 0.6797 0.033 Uiso 1 1 calc R U . . .
H33B H -1.0126 -0.8227 0.6663 0.033 Uiso 1 1 calc R U . . .
C34 C -0.9768(4) -0.9019(4) 0.5407(7) 0.0291(15) Uani 1 1 d . . . . .
H34A H -0.9876 -0.9485 0.5859 0.035 Uiso 1 1 calc R U . . .
H34B H -1.0208 -0.8921 0.4893 0.035 Uiso 1 1 calc R U . . .
C35 C -0.9029(4) -0.9133(4) 0.4679(7) 0.0266(15) Uani 1 1 d . . . . .
H35A H -0.9105 -0.9557 0.4127 0.032 Uiso 1 1 calc R U . . .
H35B H -0.8599 -0.9270 0.5190 0.032 Uiso 1 1 calc R U . . .
C36 C -0.8833(4) -0.8376(3) 0.4004(6) 0.0228(14) Uani 1 1 d . . . . .
H36A H -0.8359 -0.8454 0.3558 0.027 Uiso 1 1 calc R U . . .
H36B H -0.9250 -0.8265 0.3453 0.027 Uiso 1 1 calc R U . . .
O3 O -0.7273(3) -0.8239(4) 0.5754(7) 0.0556(19) Uani 1 1 d . . . . .
H3B H -0.7341 -0.8551 0.6312 0.083 Uiso 1 1 d R U . . .
C37 C -0.6515(6) -0.7948(7) 0.5790(12) 0.069(3) Uani 1 1 d . . . . .
H37A H -0.6350 -0.7815 0.5010 0.103 Uiso 1 1 calc R U . . .
H37B H -0.6172 -0.8337 0.6106 0.103 Uiso 1 1 calc R U . . .
H37C H -0.6500 -0.7492 0.6277 0.103 Uiso 1 1 calc R U . . .

loop_
_atom_site_aniso_label
_atom_site_aniso_U_11
_atom_site_aniso_U_22
_atom_site_aniso_U_33
_atom_site_aniso_U_23
_atom_site_aniso_U_13
_atom_site_aniso_U_12
Ir1 0.02366(12) 0.01938(11) 0.01572(9) -0.00281(11) 0.00155(11) 0.00091(10)
O1 0.022(2) 0.026(2) 0.019(3) -0.0041(19) -0.0049(18) 0.0041(18)
O2 0.025(3) 0.042(3) 0.034(3) -0.004(2) 0.001(2) -0.001(2)
N1 0.033(3) 0.021(3) 0.017(3) 0.000(2) 0.005(2) -0.001(2)
N2 0.023(3) 0.023(3) 0.013(2) -0.002(2) 0.002(2) -0.001(2)
N3 0.020(3) 0.023(3) 0.018(3) -0.002(2) -0.001(2) -0.003(2)
C1 0.023(3) 0.027(3) 0.025(3) -0.003(3) 0.008(3) -0.002(2)
C2 0.033(4) 0.040(4) 0.039(5) -0.015(4) 0.008(4) -0.007(4)
C3 0.034(4) 0.070(6) 0.046(6) -0.031(5) 0.005(4) -0.010(4)
C4 0.030(4) 0.067(6) 0.077(8) -0.031(6) 0.018(5) -0.009(4)
C5 0.026(4) 0.053(5) 0.054(6) -0.024(5) 0.014(4) -0.010(4)
C6 0.029(4) 0.034(4) 0.028(4) -0.007(3) 0.009(3) -0.006(3)
C7 0.035(4) 0.025(3) 0.023(4) 0.000(3) 0.002(3) 0.001(3)
C8 0.045(4) 0.030(3) 0.024(4) -0.005(3) 0.016(3) 0.004(3)
C9 0.052(5) 0.027(4) 0.023(4) -0.007(3) 0.012(3) 0.000(4)
C10 0.042(4) 0.023(3) 0.021(3) -0.002(3) 0.002(3) 0.003(3)
C11 0.068(6) 0.027(4) 0.021(4) -0.003(3) -0.001(4) 0.002(4)
C12 0.056(5) 0.038(4) 0.016(3) 0.000(3) -0.007(3) -0.013(4)
C13 0.048(5) 0.024(3) 0.026(4) 0.004(3) -0.004(3) -0.002(3)
C14 0.040(4) 0.020(3) 0.017(4) 0.000(2) -0.002(3) 0.003(3)
C15 0.038(3) 0.016(3) 0.015(3) -0.001(2) 0.006(3) 0.000(2)
C16 0.035(4) 0.025(3) 0.024(4) -0.004(3) 0.002(3) -0.003(3)
C17 0.053(5) 0.029(4) 0.019(4) 0.001(3) 0.000(3) -0.010(4)
C18 0.084(6) 0.030(4) 0.018(4) -0.001(3) 0.000(4) -0.010(4)
C19 0.062(5) 0.017(3) 0.036(5) 0.006(3) -0.020(4) -0.008(3)
C20 0.039(4) 0.020(3) 0.033(4) -0.003(3) -0.008(3) 0.002(3)
C21 0.030(3) 0.020(3) 0.021(3) 0.003(3) -0.001(3) -0.006(2)
C22 0.019(3) 0.020(3) 0.032(4) -0.006(3) 0.004(3) 0.000(3)
C23 0.033(4) 0.019(3) 0.030(4) -0.006(3) 0.005(3) 0.005(3)
C24 0.040(4) 0.033(4) 0.023(4) -0.005(3) 0.011(3) 0.001(4)
C25 0.030(4) 0.027(4) 0.024(4) -0.007(3) 0.005(3) -0.011(3)
C26 0.057(5) 0.048(5) 0.015(4) -0.008(3) 0.003(3) -0.013(4)
C27 0.076(6) 0.041(4) 0.022(4) -0.001(4) -0.010(5) -0.006(4)
C28 0.053(5) 0.033(4) 0.025(4) 0.002(3) -0.009(4) -0.004(4)
C29 0.035(4) 0.029(4) 0.021(3) -0.008(3) -0.009(3) 0.002(3)
C30 0.028(3) 0.026(3) 0.018(3) 0.001(3) 0.003(3) -0.003(2)
C31 0.029(3) 0.024(3) 0.019(3) -0.010(3) 0.003(3) 0.002(3)
C32 0.024(3) 0.026(3) 0.016(3) 0.003(3) 0.000(3) -0.004(3)
C33 0.032(3) 0.030(3) 0.020(3) 0.000(3) 0.001(3) -0.001(3)
C34 0.030(4) 0.029(4) 0.028(4) 0.007(3) 0.000(3) -0.007(3)
C35 0.030(4) 0.021(3) 0.029(4) 0.003(3) 0.002(3) 0.003(3)
C36 0.029(3) 0.017(3) 0.023(4) -0.001(3) 0.001(3) 0.002(2)
O3 0.038(3) 0.048(4) 0.081(5) 0.028(4) -0.015(3) 0.000(3)
C37 0.043(6) 0.077(8) 0.086(9) 0.030(7) 0.003(5) 0.011(5)

loop_
_atom_type_symbol
_atom_type_description
_atom_type_scat_dispersion_real
_atom_type_scat_dispersion_imag
_atom_type_scat_source
C C 0.0033 0.0016 'International Tables Vol C Tables 4.2.6.8 and 6.1.1.4'
H H 0.0000 0.0000 'International Tables Vol C Tables 4.2.6.8 and 6.1.1.4'
Ir Ir -1.4442 7.9887 'International Tables Vol C Tables 4.2.6.8 and 6.1.1.4'
N N 0.0061 0.0033 'International Tables Vol C Tables 4.2.6.8 and 6.1.1.4'
O O 0.0106 0.0060 'International Tables Vol C Tables 4.2.6.8 and 6.1.1.4'

loop_
_citation_id
_citation_doi
_citation_year
1 10.1021/acs.inorgchem.1c00387 2021

loop_
_geom_angle_atom_site_label_1
_geom_angle_atom_site_label_2
_geom_angle_atom_site_label_3
_geom_angle
_geom_angle_site_symmetry_1
_geom_angle_site_symmetry_3
_geom_angle_publ_flag
C1 Ir1 C16 91.4(3) . . ?
C1 Ir1 N2 95.3(3) . . ?
C16 Ir1 N2 79.8(3) . . ?
C1 Ir1 N1 80.1(3) . . ?
C16 Ir1 N1 94.7(3) . . ?
N2 Ir1 N1 172.8(2) . . ?
C1 Ir1 O1 174.7(3) . . ?
C16 Ir1 O1 93.3(2) . . ?
N2 Ir1 O1 83.26(19) . . ?
N1 Ir1 O1 101.7(2) . . ?
C1 Ir1 N3 101.2(2) . . ?
C16 Ir1 N3 167.3(3) . . ?
N2 Ir1 N3 97.4(2) . . ?
N1 Ir1 N3 89.0(2) . . ?
O1 Ir1 N3 74.05(18) . . ?
C31 O1 Ir1 115.7(4) . . ?
C7 N1 C15 118.6(6) . . ?
C7 N1 Ir1 113.8(5) . . ?
C15 N1 Ir1 127.5(5) . . ?
C22 N2 C30 117.3(6) . . ?
C22 N2 Ir1 113.2(4) . . ?
C30 N2 Ir1 129.5(4) . . ?
C32 N3 C36 111.4(5) . . ?
C32 N3 Ir1 104.9(4) . . ?
C36 N3 Ir1 114.0(4) . . ?
C32 N3 H3 108.8 . . ?
C36 N3 H3 108.7 . . ?
Ir1 N3 H3 108.8 . . ?
C2 C1 C6 117.1(6) . . ?
C2 C1 Ir1 128.7(6) . . ?
C6 C1 Ir1 114.2(5) . . ?
C3 C2 C1 121.6(7) . . ?
C3 C2 H2 119.2 . . ?
C1 C2 H2 119.2 . . ?
C2 C3 C4 121.6(8) . . ?
C2 C3 H3A 119.2 . . ?
C4 C3 H3A 119.2 . . ?
C3 C4 C5 119.2(8) . . ?
C3 C4 H4 120.4 . . ?
C5 C4 H4 120.4 . . ?
C4 C5 C6 120.0(8) . . ?
C4 C5 H5 120.0 . . ?
C6 C5 H5 120.0 . . ?
C5 C6 C1 120.0(7) . . ?
C5 C6 C7 124.5(7) . . ?
C1 C6 C7 115.3(6) . . ?
N1 C7 C8 120.5(7) . . ?
N1 C7 C6 114.9(6) . . ?
C8 C7 C6 124.6(7) . . ?
C9 C8 C7 121.1(7) . . ?
C9 C8 H8 119.5 . . ?
C7 C8 H8 119.5 . . ?
C8 C9 C10 119.7(7) . . ?
C8 C9 H9 120.1 . . ?
C10 C9 H9 120.1 . . ?
C9 C10 C11 122.1(7) . . ?
C9 C10 C15 118.8(7) . . ?
C11 C10 C15 119.0(7) . . ?
C12 C11 C10 122.4(7) . . ?
C12 C11 H11 118.8 . . ?
C10 C11 H11 118.8 . . ?
C11 C12 C13 118.3(7) . . ?
C11 C12 H12 120.8 . . ?
C13 C12 H12 120.8 . . ?
C14 C13 C12 120.4(8) . . ?
C14 C13 H13 119.8 . . ?
C12 C13 H13 119.8 . . ?
C13 C14 C15 121.7(7) . . ?
C13 C14 H14 119.1 . . ?
C15 C14 H14 119.1 . . ?
N1 C15 C14 121.1(6) . . ?
N1 C15 C10 120.7(6) . . ?
C14 C15 C10 118.1(6) . . ?
C21 C16 C17 116.4(7) . . ?
C21 C16 Ir1 113.6(5) . . ?
C17 C16 Ir1 129.9(6) . . ?
C18 C17 C16 120.6(8) . . ?
C18 C17 H17 119.7 . . ?
C16 C17 H17 119.7 . . ?
C17 C18 C19 121.8(8) . . ?
C17 C18 H18 119.1 . . ?
C19 C18 H18 119.1 . . ?
C20 C19 C18 119.0(7) . . ?
C20 C19 H19 120.5 . . ?
C18 C19 H19 120.5 . . ?
C19 C20 C21 119.4(7) . . ?
C19 C20 H20 120.3 . . ?
C21 C20 H20 120.3 . . ?
C16 C21 C20 122.7(7) . . ?
C16 C21 C22 114.9(6) . . ?
C20 C21 C22 121.8(7) . . ?
N2 C22 C23 121.3(7) . . ?
N2 C22 C21 113.6(6) . . ?
C23 C22 C21 125.0(6) . . ?
C24 C23 C22 121.2(7) . . ?
C24 C23 H23 119.4 . . ?
C22 C23 H23 119.4 . . ?
C23 C24 C25 118.8(7) . . ?
C23 C24 H24 120.6 . . ?
C25 C24 H24 120.6 . . ?
C30 C25 C24 118.9(7) . . ?
C30 C25 C26 118.2(7) . . ?
C24 C25 C26 122.9(7) . . ?
C27 C26 C25 120.4(8) . . ?
C27 C26 H26 119.8 . . ?
C25 C26 H26 119.8 . . ?
C28 C27 C26 120.6(9) . . ?
C28 C27 H27 119.7 . . ?
C26 C27 H27 119.7 . . ?
C29 C28 C27 121.5(8) . . ?
C29 C28 H28 119.2 . . ?
C27 C28 H28 119.2 . . ?
C28 C29 C30 119.3(7) . . ?
C28 C29 H29 120.3 . . ?
C30 C29 H29 120.3 . . ?
N2 C30 C25 121.0(6) . . ?
N2 C30 C29 119.2(6) . . ?
C25 C30 C29 119.9(7) . . ?
O2 C31 O1 124.2(7) . . ?
O2 C31 C32 119.3(6) . . ?
O1 C31 C32 116.4(6) . . ?
N3 C32 C31 108.5(5) . . ?
N3 C32 C33 113.2(5) . . ?
C31 C32 C33 114.9(6) . . ?
N3 C32 H32 106.6 . . ?
C31 C32 H32 106.6 . . ?
C33 C32 H32 106.6 . . ?
C34 C33 C32 111.5(6) . . ?
C34 C33 H33A 109.3 . . ?
C32 C33 H33A 109.3 . . ?
C34 C33 H33B 109.3 . . ?
C32 C33 H33B 109.3 . . ?
H33A C33 H33B 108.0 . . ?
C35 C34 C33 108.8(6) . . ?
C35 C34 H34A 109.9 . . ?
C33 C34 H34A 109.9 . . ?
C35 C34 H34B 109.9 . . ?
C33 C34 H34B 109.9 . . ?
H34A C34 H34B 108.3 . . ?
C34 C35 C36 110.0(5) . . ?
C34 C35 H35A 109.7 . . ?
C36 C35 H35A 109.7 . . ?
C34 C35 H35B 109.7 . . ?
C36 C35 H35B 109.7 . . ?
H35A C35 H35B 108.2 . . ?
N3 C36 C35 112.8(6) . . ?
N3 C36 H36A 109.0 . . ?
C35 C36 H36A 109.0 . . ?
N3 C36 H36B 109.0 . . ?
C35 C36 H36B 109.0 . . ?
H36A C36 H36B 107.8 . . ?
C37 O3 H3B 109.7 . . ?
O3 C37 H37A 109.5 . . ?
O3 C37 H37B 109.5 . . ?
H37A C37 H37B 109.5 . . ?
O3 C37 H37C 109.5 . . ?
H37A C37 H37C 109.5 . . ?
H37B C37 H37C 109.5 . . ?

loop_
_geom_bond_atom_site_label_1
_geom_bond_atom_site_label_2
_geom_bond_distance
_geom_bond_site_symmetry_2
_geom_bond_publ_flag
Ir1 C1 1.982(6) . ?
Ir1 C16 1.989(7) . ?
Ir1 N2 2.081(5) . ?
Ir1 N1 2.098(6) . ?
Ir1 O1 2.214(4) . ?
Ir1 N3 2.257(5) . ?
O1 C31 1.290(8) . ?
O2 C31 1.267(8) . ?
N1 C7 1.351(9) . ?
N1 C15 1.375(9) . ?
N2 C22 1.348(9) . ?
N2 C30 1.403(9) . ?
N3 C32 1.476(8) . ?
N3 C36 1.481(8) . ?
N3 H3 1.0007 . ?
C1 C2 1.393(11) . ?
C1 C6 1.430(10) . ?
C2 C3 1.375(11) . ?
C2 H2 0.9300 . ?
C3 C4 1.371(12) . ?
C3 H3A 0.9300 . ?
C4 C5 1.395(13) . ?
C4 H4 0.9300 . ?
C5 C6 1.408(10) . ?
C5 H5 0.9300 . ?
C6 C7 1.447(10) . ?
C7 C8 1.430(10) . ?
C8 C9 1.329(11) . ?
C8 H8 0.9300 . ?
C9 C10 1.389(11) . ?
C9 H9 0.9300 . ?
C10 C11 1.406(11) . ?
C10 C15 1.429(9) . ?
C11 C12 1.389(12) . ?
C11 H11 0.9300 . ?
C12 C13 1.423(11) . ?
C12 H12 0.9300 . ?
C13 C14 1.378(10) . ?
C13 H13 0.9300 . ?
C14 C15 1.417(9) . ?
C14 H14 0.9300 . ?
C16 C21 1.406(10) . ?
C16 C17 1.409(10) . ?
C17 C18 1.383(11) . ?
C17 H17 0.9300 . ?
C18 C19 1.414(12) . ?
C18 H18 0.9300 . ?
C19 C20 1.357(11) . ?
C19 H19 0.9300 . ?
C20 C21 1.419(9) . ?
C20 H20 0.9300 . ?
C21 C22 1.479(11) . ?
C22 C23 1.404(9) . ?
C23 C24 1.352(11) . ?
C23 H23 0.9300 . ?
C24 C25 1.407(11) . ?
C24 H24 0.9300 . ?
C25 C30 1.401(10) . ?
C25 C26 1.429(11) . ?
C26 C27 1.360(12) . ?
C26 H26 0.9300 . ?
C27 C28 1.382(13) . ?
C27 H27 0.9300 . ?
C28 C29 1.360(10) . ?
C28 H28 0.9300 . ?
C29 C30 1.422(10) . ?
C29 H29 0.9300 . ?
C31 C32 1.521(10) . ?
C32 C33 1.544(9) . ?
C32 H32 0.9800 . ?
C33 C34 1.533(10) . ?
C33 H33A 0.9700 . ?
C33 H33B 0.9700 . ?
C34 C35 1.529(10) . ?
C34 H34A 0.9700 . ?
C34 H34B 0.9700 . ?
C35 C36 1.548(9) . ?
C35 H35A 0.9700 . ?
C35 H35B 0.9700 . ?
C36 H36A 0.9700 . ?
C36 H36B 0.9700 . ?
O3 C37 1.395(11) . ?
O3 H3B 0.8398 . ?
C37 H37A 0.9600 . ?
C37 H37B 0.9600 . ?
C37 H37C 0.9600 . ?

loop_
_geom_torsion_atom_site_label_1
_geom_torsion_atom_site_label_2
_geom_torsion_atom_site_label_3
_geom_torsion_atom_site_label_4
_geom_torsion
_geom_torsion_site_symmetry_1
_geom_torsion_site_symmetry_2
_geom_torsion_site_symmetry_3
_geom_torsion_site_symmetry_4
_geom_torsion_publ_flag
C6 C1 C2 C3 -4.4(13) . . . . ?
Ir1 C1 C2 C3 175.8(7) . . . . ?
C1 C2 C3 C4 -1.4(16) . . . . ?
C2 C3 C4 C5 5.1(17) . . . . ?
C3 C4 C5 C6 -2.8(17) . . . . ?
C4 C5 C6 C1 -3.0(14) . . . . ?
C4 C5 C6 C7 172.4(9) . . . . ?
C2 C1 C6 C5 6.6(12) . . . . ?
Ir1 C1 C6 C5 -173.7(7) . . . . ?
C2 C1 C6 C7 -169.3(7) . . . . ?
Ir1 C1 C6 C7 10.5(9) . . . . ?
C15 N1 C7 C8 -6.6(10) . . . . ?
Ir1 N1 C7 C8 174.5(5) . . . . ?
C15 N1 C7 C6 170.9(6) . . . . ?
Ir1 N1 C7 C6 -7.9(8) . . . . ?
C5 C6 C7 N1 -177.0(8) . . . . ?
C1 C6 C7 N1 -1.4(10) . . . . ?
C5 C6 C7 C8 0.5(13) . . . . ?
C1 C6 C7 C8 176.1(7) . . . . ?
N1 C7 C8 C9 1.2(11) . . . . ?
C6 C7 C8 C9 -176.2(7) . . . . ?
C7 C8 C9 C10 4.1(11) . . . . ?
C8 C9 C10 C11 174.8(7) . . . . ?
C8 C9 C10 C15 -3.7(11) . . . . ?
C9 C10 C11 C12 -177.3(8) . . . . ?
C15 C10 C11 C12 1.3(11) . . . . ?
C10 C11 C12 C13 0.6(12) . . . . ?
C11 C12 C13 C14 -2.6(11) . . . . ?
C12 C13 C14 C15 2.8(11) . . . . ?
C7 N1 C15 C14 -172.3(6) . . . . ?
Ir1 N1 C15 C14 6.3(9) . . . . ?
C7 N1 C15 C10 6.9(9) . . . . ?
Ir1 N1 C15 C10 -174.4(5) . . . . ?
C13 C14 C15 N1 178.4(6) . . . . ?
C13 C14 C15 C10 -0.9(10) . . . . ?
C9 C10 C15 N1 -1.8(10) . . . . ?
C11 C10 C15 N1 179.6(6) . . . . ?
C9 C10 C15 C14 177.4(7) . . . . ?
C11 C10 C15 C14 -1.1(10) . . . . ?
C21 C16 C17 C18 0.0(12) . . . . ?
Ir1 C16 C17 C18 175.3(6) . . . . ?
C16 C17 C18 C19 -2.8(13) . . . . ?
C17 C18 C19 C20 3.8(13) . . . . ?
C18 C19 C20 C21 -2.0(12) . . . . ?
C17 C16 C21 C20 1.9(11) . . . . ?
Ir1 C16 C21 C20 -174.2(5) . . . . ?
C17 C16 C21 C22 -169.5(6) . . . . ?
Ir1 C16 C21 C22 14.4(8) . . . . ?
C19 C20 C21 C16 -0.9(11) . . . . ?
C19 C20 C21 C22 169.9(7) . . . . ?
C30 N2 C22 C23 -13.7(10) . . . . ?
Ir1 N2 C22 C23 165.0(5) . . . . ?
C30 N2 C22 C21 163.8(5) . . . . ?
Ir1 N2 C22 C21 -17.5(7) . . . . ?
C16 C21 C22 N2 2.6(9) . . . . ?
C20 C21 C22 N2 -168.9(6) . . . . ?
C16 C21 C22 C23 179.9(7) . . . . ?
C20 C21 C22 C23 8.5(11) . . . . ?
N2 C22 C23 C24 5.7(12) . . . . ?
C21 C22 C23 C24 -171.5(8) . . . . ?
C22 C23 C24 C25 3.6(13) . . . . ?
C23 C24 C25 C30 -4.1(12) . . . . ?
C23 C24 C25 C26 175.5(8) . . . . ?
C30 C25 C26 C27 2.7(12) . . . . ?
C24 C25 C26 C27 -176.9(8) . . . . ?
C25 C26 C27 C28 -0.9(13) . . . . ?
C26 C27 C28 C29 -0.2(14) . . . . ?
C27 C28 C29 C30 -0.5(12) . . . . ?
C22 N2 C30 C25 13.0(9) . . . . ?
Ir1 N2 C30 C25 -165.4(5) . . . . ?
C22 N2 C30 C29 -167.5(6) . . . . ?
Ir1 N2 C30 C29 14.1(9) . . . . ?
C24 C25 C30 N2 -4.2(10) . . . . ?
C26 C25 C30 N2 176.1(7) . . . . ?
C24 C25 C30 C29 176.3(7) . . . . ?
C26 C25 C30 C29 -3.4(10) . . . . ?
C28 C29 C30 N2 -177.2(7) . . . . ?
C28 C29 C30 C25 2.3(11) . . . . ?
Ir1 O1 C31 O2 -179.3(5) . . . . ?
Ir1 O1 C31 C32 3.7(7) . . . . ?
C36 N3 C32 C31 -76.0(6) . . . . ?
Ir1 N3 C32 C31 47.8(6) . . . . ?
C36 N3 C32 C33 52.7(7) . . . . ?
Ir1 N3 C32 C33 176.5(5) . . . . ?
O2 C31 C32 N3 146.5(6) . . . . ?
O1 C31 C32 N3 -36.3(8) . . . . ?
O2 C31 C32 C33 18.8(9) . . . . ?
O1 C31 C32 C33 -164.1(6) . . . . ?
N3 C32 C33 C34 -54.1(8) . . . . ?
C31 C32 C33 C34 71.2(7) . . . . ?
C32 C33 C34 C35 55.4(8) . . . . ?
C33 C34 C35 C36 -56.8(8) . . . . ?
C32 N3 C36 C35 -54.8(7) . . . . ?
Ir1 N3 C36 C35 -173.2(4) . . . . ?
C34 C35 C36 N3 57.8(8) . . . . ?
